data_8100580
loop_
_publ_author_name
'Hundal, Geeta'
'Kumar, Subodh'
'Singh, Narinder'

_publ_section_title
;
Crystal structure of 6-ethylidene-4-vinyl-18,21-dioxa-15,24-dithia-
2,5,8-triazatricyclo[23.4.0.0]nonacosa-1(25),4,9,11,13,26,28-heptaene-
3,7-dione, C~25~H~25~N~3~O~4~S~2~, a 21-membered dioxa-dithia-diamide 
based macrocycle
;
_journal_issue 1
_journal_name_full 'Zeitschrift f\"ur Kristallographie - New Crystal Structures'
_journal_page_first 104
_journal_page_last 106
_journal_volume 217
_journal_year 2002
_chemical_formula_structural 'C25 H25 N3 O4 S2'
_chemical_formula_sum 'C25 H25 N3 O4 S2'
_chemical_formula_weight 495.60
_space_group_IT_number 14
_symmetry_cell_setting monoclinic
_symmetry_space_group_name_Hall '-P 2yn'
_symmetry_space_group_name_H-M 'P 1 21/n 1'
_cell_angle_alpha 90.00
_cell_angle_beta 99.780(10)
_cell_angle_gamma 90.00
_cell_formula_units_Z 4
_cell_length_a 11.5160(10)
_cell_length_b 16.2690(10)
_cell_length_c 12.8990(10)
_cell_measurement_temperature 293(2)
_cell_volume 2381.6(3)
_diffrn_ambient_temperature 293(2)
_exptl_crystal_density_diffrn 1.382
_refine_ls_R_factor_obs 0.0482
_refine_ls_wR_factor_obs 0.1015
_cod_original_sg_symbol_H-M 'P 21/n'
_cod_database_code 8100580

loop_
_symmetry_equiv_pos_as_xyz
'x, y, z'
'-x+1/2, y+1/2, -z+1/2'
'-x, -y, -z'
'x-1/2, -y-1/2, z-1/2'

loop_
_atom_site_aniso_label
_atom_site_aniso_U_11
_atom_site_aniso_U_22
_atom_site_aniso_U_33
_atom_site_aniso_U_23
_atom_site_aniso_U_13
_atom_site_aniso_U_12
S1 0.0577(5) 0.0620(5) 0.0421(4) -0.0070(4) 0.0044(3) 0.0049(4)
S2 0.0399(4) 0.0670(6) 0.0600(5) -0.0005(4) 0.0090(4) 0.0002(4)
O1 0.0711(15) 0.0582(13) 0.0538(13) -0.0211(11) 0.0036(11) 0.0126(11)
O2 0.0611(13) 0.0472(12) 0.0621(13) 0.0101(10) 0.0065(11) 0.0068(11)
O3 0.0598(14) 0.069(2) 0.084(2) -0.0042(13) -0.0002(12) -0.0114(13)
O4 0.0733(14) 0.0506(12) 0.0469(12) 0.0044(10) -0.0008(10) 0.0273(12)
N1 0.0394(12) 0.0362(12) 0.0317(11) 0.0005(10) 0.0038(9) 0.0011(10)
N2 0.0493(14) 0.0398(13) 0.0433(13) -0.0096(11) 0.0032(11) 0.0110(11)
N3 0.0428(13) 0.0331(12) 0.0388(12) -0.0071(10) 0.0005(10) 0.0070(10)
C1 0.042(2) 0.0362(15) 0.0339(14) 0.0036(12) 0.0045(12) 0.0005(13)
C2 0.049(2) 0.053(2) 0.044(2) -0.0018(14) -0.0034(14) 0.0073(15)
C3 0.051(2) 0.069(2) 0.049(2) -0.005(2) -0.0129(15) 0.002(2)
C4 0.057(2) 0.054(2) 0.039(2) -0.0124(14) 0.0002(14) -0.005(2)
C5 0.044(2) 0.0390(15) 0.0315(14) -0.0019(12) 0.0075(12) -0.0029(13)
C6 0.050(2) 0.040(2) 0.0352(15) -0.0035(13) 0.0088(13) -0.0009(13)
C7 0.043(2) 0.041(2) 0.044(2) 0.0073(13) 0.0135(13) 0.0057(13)
C8 0.056(2) 0.043(2) 0.063(2) 0.0013(15) 0.020(2) 0.0055(15)
C9 0.064(2) 0.052(2) 0.081(2) 0.013(2) 0.030(2) 0.019(2)
C10 0.064(2) 0.084(3) 0.072(2) 0.028(2) 0.019(2) 0.038(2)
C11 0.062(2) 0.092(3) 0.048(2) 0.015(2) 0.005(2) 0.027(2)
C12 0.047(2) 0.056(2) 0.040(2) 0.0056(14) 0.0115(13) 0.0111(14)
C13 0.074(2) 0.092(3) 0.036(2) 0.005(2) 0.010(2) 0.020(2)
C14 0.080(2) 0.067(2) 0.059(2) 0.020(2) 0.025(2) 0.024(2)
C15 0.091(3) 0.056(2) 0.074(2) -0.004(2) 0.006(2) -0.010(2)
C16 0.087(3) 0.057(2) 0.092(3) 0.009(2) 0.012(2) -0.020(2)
C17 0.062(2) 0.073(2) 0.055(2) 0.007(2) 0.008(2) -0.018(2)
C18 0.064(2) 0.079(2) 0.067(2) -0.009(2) 0.031(2) -0.012(2)
C19 0.042(2) 0.0332(14) 0.0412(15) 0.0010(12) 0.0060(12) 0.0007(12)
C20 0.063(2) 0.039(2) 0.047(2) -0.0063(13) 0.0161(15) 0.0056(15)
C21 0.071(2) 0.044(2) 0.048(2) -0.0118(14) 0.001(2) -0.009(2)
C22 0.051(2) 0.044(2) 0.057(2) -0.0033(15) 0.000(2) -0.0073(15)
C23 0.043(2) 0.041(2) 0.050(2) -0.0031(14) 0.0050(13) -0.0022(14)
C24 0.043(2) 0.0262(13) 0.0348(14) -0.0012(11) 0.0034(12) 0.0013(12)
C25 0.040(2) 0.039(2) 0.040(2) 0.0035(12) 0.0050(12) 0.0043(13)

loop_
_atom_site_label
_atom_site_type_symbol
_atom_site_fract_x
_atom_site_fract_y
_atom_site_fract_z
_atom_site_U_iso_or_equiv
_atom_site_thermal_displace_type
_atom_site_occupancy
_atom_site_calc_flag
_atom_site_refinement_flags
_atom_site_disorder_group
S1 S 0.40657(7) 0.01729(5) 0.73137(6) 0.0544(2) Uani 1 d . .
S2 S 0.90991(6) -0.15158(5) 0.69331(6) 0.0556(2) Uani 1 d . .
O1 O 0.5876(2) 0.16465(13) 1.0828(2) 0.0619(6) Uani 1 d . .
O2 O 0.6702(2) 0.05765(12) 0.7040(2) 0.0573(6) Uani 1 d . .
O3 O 0.9182(2) 0.04052(15) 0.6390(2) 0.0725(7) Uani 1 d . .
O4 O 0.8418(2) -0.18879(12) 0.90608(15) 0.0582(6) Uani 1 d . .
N1 N 0.7006(2) -0.00652(13) 0.9640(2) 0.0360(5) Uani 1 d . .
N2 N 0.5260(2) 0.09820(14) 0.9272(2) 0.0447(6) Uani 1 d . .
H2B H 0.5436(2) 0.05655(14) 0.8919(2) 0.054 Uiso 1 calc R .
N3 N 0.7026(2) -0.11020(13) 0.8066(2) 0.0390(5) Uani 1 d . .
H3A H 0.6648(2) -0.06456(13) 0.8060(2) 0.047 Uiso 1 calc R .
C1 C 0.7884(2) -0.0611(2) 0.9765(2) 0.0376(6) Uani 1 d . .
C2 C 0.8808(2) -0.0582(2) 1.0596(2) 0.0499(7) Uani 1 d . .
H2A H 0.9404(2) -0.0974(2) 1.0666(2) 0.060 Uiso 1 calc R .
C3 C 0.8829(3) 0.0041(2) 1.1321(2) 0.0587(8) Uani 1 d . .
H3B H 0.9452(3) 0.0082(2) 1.1882(2) 0.070 Uiso 1 calc R .
C4 C 0.7922(3) 0.0605(2) 1.1212(2) 0.0509(8) Uani 1 d . .
H4A H 0.7917(3) 0.1026(2) 1.1700(2) 0.061 Uiso 1 calc R .
C5 C 0.7017(2) 0.0529(2) 1.0359(2) 0.0380(6) Uani 1 d . .
C6 C 0.5995(2) 0.1112(2) 1.0189(2) 0.0416(6) Uani 1 d . .
C7 C 0.4262(2) 0.1414(2) 0.8806(2) 0.0415(6) Uani 1 d . .
C8 C 0.3879(3) 0.2127(2) 0.9229(2) 0.0531(8) Uani 1 d . .
H8A H 0.4265(3) 0.2322(2) 0.9873(2) 0.064 Uiso 1 calc R .
C9 C 0.2922(3) 0.2545(2) 0.8689(3) 0.0637(9) Uani 1 d . .
H9A H 0.2676(3) 0.3027(2) 0.8973(3) 0.076 Uiso 1 calc R .
C10 C 0.2328(3) 0.2269(2) 0.7748(3) 0.0728(11) Uani 1 d . .
H10A H 0.1697(3) 0.2566(2) 0.7385(3) 0.087 Uiso 1 calc R .
C11 C 0.2676(3) 0.1543(2) 0.7340(2) 0.0676(10) Uani 1 d . .
H11A H 0.2255(3) 0.1340(2) 0.6713(2) 0.081 Uiso 1 calc R .
C12 C 0.3647(2) 0.1110(2) 0.7853(2) 0.0470(7) Uani 1 d . .
C13 C 0.4704(3) 0.0538(2) 0.6212(2) 0.0674(10) Uani 1 d . .
H13A H 0.4900(3) 0.0066(2) 0.5816(2) 0.081 Uiso 1 calc R .
H13B H 0.4112(3) 0.0853(2) 0.5753(2) 0.081 Uiso 1 calc R .
C14 C 0.5783(3) 0.1059(2) 0.6490(3) 0.0671(10) Uani 1 d . .
H14A H 0.6014(3) 0.1278(2) 0.5856(3) 0.081 Uiso 1 calc R .
H14B H 0.5621(3) 0.1517(2) 0.6925(3) 0.081 Uiso 1 calc R .
C15 C 0.7775(3) 0.1019(2) 0.7378(3) 0.0747(10) Uani 1 d . .
H15A H 0.8225(3) 0.0734(2) 0.7975(3) 0.090 Uiso 1 calc R .
H15B H 0.7581(3) 0.1559(2) 0.7617(3) 0.090 Uiso 1 calc R .
C16 C 0.8543(3) 0.1124(2) 0.6552(3) 0.0791(11) Uani 1 d . .
H16A H 0.8053(3) 0.1279(2) 0.5894(3) 0.095 Uiso 1 calc R .
H16B H 0.9095(3) 0.1568(2) 0.6761(3) 0.095 Uiso 1 calc R .
C17 C 0.8591(3) -0.0158(2) 0.5649(2) 0.0636(9) Uani 1 d . .
H17A H 0.8552(3) 0.0056(2) 0.4942(2) 0.076 Uiso 1 calc R .
H17B H 0.7794(3) -0.0246(2) 0.5774(2) 0.076 Uiso 1 calc R .
C18 C 0.9264(3) -0.0954(2) 0.5763(3) 0.0679(9) Uani 1 d . .
H18A H 1.0093(3) -0.0839(2) 0.5778(3) 0.082 Uiso 1 calc R .
H18B H 0.8994(3) -0.1295(2) 0.5153(3) 0.082 Uiso 1 calc R .
C19 C 0.7609(2) -0.1820(2) 0.6570(2) 0.0391(6) Uani 1 d . .
C20 C 0.7257(3) -0.2287(2) 0.5658(2) 0.0488(7) Uani 1 d . .
H20A H 0.7817(3) -0.2452(2) 0.5260(2) 0.059 Uiso 1 calc R .
C21 C 0.6095(3) -0.2507(2) 0.5342(2) 0.0554(8) Uani 1 d . .
H21A H 0.5874(3) -0.2812(2) 0.4731(2) 0.066 Uiso 1 calc R .
C22 C 0.5265(3) -0.2274(2) 0.5931(2) 0.0518(8) Uani 1 d . .
H22A H 0.4479(3) -0.2418(2) 0.5716(2) 0.062 Uiso 1 calc R .
C23 C 0.5597(2) -0.1828(2) 0.6840(2) 0.0451(7) Uani 1 d . .
H23A H 0.5034(2) -0.1677(2) 0.7243(2) 0.054 Uiso 1 calc R .
C24 C 0.6759(2) -0.16038(15) 0.7159(2) 0.0352(6) Uani 1 d . .
C25 C 0.7815(2) -0.1270(2) 0.8938(2) 0.0398(6) Uani 1 d . .

loop_
_geom_bond_atom_site_label_1
_geom_bond_atom_site_label_2
_geom_bond_distance
_geom_bond_site_symmetry_2
_geom_bond_publ_flag
S1 C12 1.777(3) . ?
S1 C13 1.808(3) . ?
S2 C19 1.771(3) . ?
S2 C18 1.802(3) . ?
O1 C6 1.220(3) . ?
O2 C14 1.409(3) . ?
O2 C15 1.433(4) . ?
O3 C17 1.413(4) . ?
O3 C16 1.416(4) . ?
O4 C25 1.216(3) . ?
N1 C1 1.335(3) . ?
N1 C5 1.338(3) . ?
N2 C6 1.349(3) . ?
N2 C7 1.394(3) . ?
N3 C25 1.348(3) . ?
N3 C24 1.417(3) . ?
C1 C2 1.377(3) . ?
C1 C25 1.505(4) . ?
C2 C3 1.377(4) . ?
C3 C4 1.379(4) . ?
C4 C5 1.387(4) . ?
C5 C6 1.499(4) . ?
C7 C8 1.384(4) . ?
C7 C12 1.401(4) . ?
C8 C9 1.379(4) . ?
C9 C10 1.365(5) . ?
C10 C11 1.380(5) . ?
C11 C12 1.389(4) . ?
C13 C14 1.498(4) . ?
C15 C16 1.505(5) . ?
C17 C18 1.503(5) . ?
C19 C24 1.382(3) . ?
C19 C20 1.401(4) . ?
C20 C21 1.379(4) . ?
C21 C22 1.371(4) . ?
C22 C23 1.377(4) . ?
C23 C24 1.381(3) . ?

loop_
_cod_related_entry_id
_cod_related_entry_database
_cod_related_entry_code
1 ChemSpider 21122403
